data_4513338
loop_
_publ_author_name
'L\'opez-Mej\'ias, Vilmal\'i'
'Matzger, Adam J.'

_publ_section_title
;
 Structure--Polymorphism Study of Fenamates: Toward Developing an
 Understanding of the Polymorphophore
;
_journal_issue 8
_journal_name_full 'Crystal Growth &amp; Design'
_journal_page_first 3955
_journal_paper_doi 10.1021/acs.cgd.5b00570
_journal_volume 15
_journal_year 2015
_chemical_formula_moiety 'C14 H12 Br N O2'
_chemical_formula_sum 'C14 H12 Br N O2'
_chemical_formula_weight 306.16
_chemical_name_common 'N-(3-bromo-2-methylphenyl)anthranilic acid'
_chemical_name_systematic
; 
 N-(3-bromo-2-methylphenyl)anthranilic acid
;
_space_group_IT_number 15
_symmetry_cell_setting monoclinic
_symmetry_Int_Tables_number 15
_symmetry_space_group_name_Hall '-C 2yc'
_symmetry_space_group_name_H-M 'C 1 2/c 1'
_atom_sites_solution_hydrogens geom
_atom_sites_solution_primary direct
_atom_sites_solution_secondary difmap
_audit_creation_method SHELXL-97
_cell_angle_alpha 90.00
_cell_angle_beta 95.385(7)
_cell_angle_gamma 90.00
_cell_formula_units_Z 8
_cell_length_a 11.3655(11)
_cell_length_b 7.6045(6)
_cell_length_c 29.540(2)
_cell_measurement_reflns_used 4082
_cell_measurement_temperature 95(2)
_cell_measurement_theta_max 63.47
_cell_measurement_theta_min 7.01
_cell_volume 2541.8(4)
_computing_cell_refinement 'CrystalClear-SM Expert 2.0 r4'
_computing_data_collection 'CrystalClear-SM Expert 2.0 r4 (Rigaku, 2009)'
_computing_data_reduction 'CrystalClear-SM Expert 2.0 r4'
_computing_molecular_graphics 'CrystalStructure 4.0 (Rigaku, 2009)'
_computing_publication_material 'CrystalStructure 4.0'
_computing_structure_refinement 'SHELXL-97 (Sheldrick, 1997)'
_computing_structure_solution 'SIR92 (Altomare, et al., 1994)'
_diffrn_ambient_temperature 95(2)
_diffrn_measured_fraction_theta_full 0.985
_diffrn_measured_fraction_theta_max 0.985
_diffrn_measurement_device_type 'Rigaku R-AXIS RAPID imaging plate'
_diffrn_measurement_method \w
_diffrn_radiation_monochromator graphite
_diffrn_radiation_source 'fine-focus sealed tube'
_diffrn_radiation_type CuK\a
_diffrn_radiation_wavelength 1.54187
_diffrn_reflns_av_R_equivalents 0.1176
_diffrn_reflns_av_sigmaI/netI 0.1312
_diffrn_reflns_limit_h_max 12
_diffrn_reflns_limit_h_min -13
_diffrn_reflns_limit_k_max 8
_diffrn_reflns_limit_k_min -8
_diffrn_reflns_limit_l_max 30
_diffrn_reflns_limit_l_min -34
_diffrn_reflns_number 7874
_diffrn_reflns_theta_full 63.58
_diffrn_reflns_theta_max 63.58
_diffrn_reflns_theta_min 7.02
_diffrn_standards_number 0
_exptl_absorpt_coefficient_mu 4.358
_exptl_absorpt_correction_T_max 0.9577
_exptl_absorpt_correction_T_min 0.8115
_exptl_absorpt_correction_type multi-scan
_exptl_absorpt_process_details
;
    Higashi, T. (1995). Program for Absorption Correction.
    Rigaku Corporation, Tokyo, Japan.
;
_exptl_crystal_colour 'light yellow'
_exptl_crystal_density_diffrn 1.600
_exptl_crystal_density_method 'not measured'
_exptl_crystal_description needle
_exptl_crystal_F_000 1232
_exptl_crystal_size_max 0.05
_exptl_crystal_size_mid 0.02
_exptl_crystal_size_min 0.01
_refine_diff_density_max 0.794
_refine_diff_density_min -0.673
_refine_diff_density_rms 0.116
_refine_ls_extinction_method none
_refine_ls_goodness_of_fit_ref 1.031
_refine_ls_hydrogen_treatment riding
_refine_ls_matrix_type full
_refine_ls_number_parameters 163
_refine_ls_number_reflns 2047
_refine_ls_number_restraints 0
_refine_ls_restrained_S_all 1.031
_refine_ls_R_factor_all 0.1324
_refine_ls_R_factor_gt 0.0857
_refine_ls_shift/su_max 0.000
_refine_ls_shift/su_mean 0.000
_refine_ls_structure_factor_coef Fsqd
_refine_ls_weighting_details 'calc w=1/[\s^2^(Fo^2^)+(0.0856P)^2^+0.0000P] where P=(Fo^2^+2Fc^2^)/3'
_refine_ls_weighting_scheme calc
_refine_ls_wR_factor_gt 0.1785
_refine_ls_wR_factor_ref 0.2109
_reflns_number_gt 1229
_reflns_number_total 2047
_reflns_threshold_expression >2sigma(I)
_cod_data_source_file cg5b00570_si_002.cif
_cod_data_source_block TAanalogue-formIII
_cod_depositor_comments 'Adding full bibliography for 4513336--4513344.cif.'
_cod_original_cell_volume 2541.9(4)
_cod_database_code 4513338

loop_
_symmetry_equiv_pos_as_xyz
'x, y, z'
'-x, y, -z+1/2'
'x+1/2, y+1/2, z'
'-x+1/2, y+1/2, -z+1/2'
'-x, -y, -z'
'x, -y, z-1/2'
'-x+1/2, -y+1/2, -z'
'x+1/2, -y+1/2, z-1/2'

loop_
_atom_site_label
_atom_site_type_symbol
_atom_site_fract_x
_atom_site_fract_y
_atom_site_fract_z
_atom_site_U_iso_or_equiv
_atom_site_adp_type
_atom_site_occupancy
_atom_site_symmetry_multiplicity
_atom_site_calc_flag
_atom_site_refinement_flags
Br1 Br 0.23946(8) 1.36749(10) 0.23972(3) 0.0664(5) Uani 1 1 d .
O1 O 0.4611(4) 0.7646(5) -0.00335(16) 0.0416(14) Uani 1 1 d .
H1 H 0.5037 0.8423 -0.0137 0.050 Uiso 1 1 calc R
O2 O 0.4217(4) 0.9852(6) 0.04244(16) 0.0435(14) Uani 1 1 d .
N1 N 0.2704(5) 0.9273(7) 0.1032(2) 0.0427(16) Uani 1 1 d .
H1A H 0.3266 0.9925 0.0934 0.051 Uiso 1 1 calc R
C1 C 0.1758(8) 1.2086(9) 0.1939(2) 0.045(2) Uani 1 1 d .
C2 C 0.0547(7) 1.1877(9) 0.1890(3) 0.047(2) Uani 1 1 d .
H2 H 0.0062 1.2472 0.2086 0.057 Uiso 1 1 calc R
C3 C 0.0061(7) 1.0787(9) 0.1552(3) 0.045(2) Uani 1 1 d .
H3 H -0.0771 1.0628 0.1513 0.054 Uiso 1 1 calc R
C4 C 0.0763(6) 0.9924(9) 0.1270(3) 0.042(2) Uani 1 1 d .
H4 H 0.0411 0.9207 0.1031 0.050 Uiso 1 1 calc R
C5 C 0.1980(6) 1.0092(9) 0.1331(3) 0.0352(18) Uani 1 1 d .
C6 C 0.2508(7) 1.1205(8) 0.1671(3) 0.041(2) Uani 1 1 d .
C7 C 0.3840(6) 1.1400(7) 0.1722(3) 0.045(2) Uani 1 1 d .
H7A H 0.4086 1.2132 0.1475 0.055 Uiso 1 1 calc R
H7B H 0.4207 1.0237 0.1710 0.055 Uiso 1 1 calc R
H7C H 0.4088 1.1957 0.2015 0.055 Uiso 1 1 calc R
C8 C 0.4065(6) 0.8312(10) 0.0306(3) 0.0368(19) Uani 1 1 d .
C9 C 0.3311(6) 0.7043(9) 0.0520(2) 0.0358(18) Uani 1 1 d .
C10 C 0.2631(6) 0.7557(10) 0.0876(2) 0.0387(19) Uani 1 1 d .
C11 C 0.1920(6) 0.6325(8) 0.1066(3) 0.041(2) Uani 1 1 d .
H11 H 0.1451 0.6664 0.1301 0.049 Uiso 1 1 calc R
C12 C 0.1898(6) 0.4616(10) 0.0914(3) 0.044(2) Uani 1 1 d .
H12 H 0.1422 0.3781 0.1051 0.052 Uiso 1 1 calc R
C13 C 0.2554(6) 0.4071(9) 0.0564(3) 0.043(2) Uani 1 1 d .
H13 H 0.2510 0.2892 0.0457 0.052 Uiso 1 1 calc R
C14 C 0.3264(6) 0.5276(9) 0.0377(3) 0.043(2) Uani 1 1 d .
H14 H 0.3736 0.4910 0.0145 0.051 Uiso 1 1 calc R

loop_
_atom_site_aniso_label
_atom_site_aniso_U_11
_atom_site_aniso_U_22
_atom_site_aniso_U_33
_atom_site_aniso_U_23
_atom_site_aniso_U_13
_atom_site_aniso_U_12
Br1 0.0883(9) 0.0425(8) 0.0698(9) -0.0124(5) 0.0149(6) -0.0034(5)
O1 0.045(3) 0.029(3) 0.054(4) 0.002(3) 0.018(3) -0.008(2)
O2 0.044(3) 0.027(3) 0.061(4) -0.006(3) 0.015(3) -0.005(3)
N1 0.046(4) 0.036(4) 0.050(4) -0.003(3) 0.024(3) -0.008(3)
C1 0.068(6) 0.030(5) 0.038(5) 0.002(4) 0.016(4) -0.008(4)
C2 0.054(6) 0.033(5) 0.059(6) 0.003(4) 0.024(4) 0.007(4)
C3 0.041(5) 0.034(5) 0.063(6) 0.013(4) 0.016(4) -0.001(4)
C4 0.045(5) 0.034(5) 0.046(5) 0.002(4) 0.006(4) -0.010(4)
C5 0.043(5) 0.022(4) 0.044(5) 0.009(4) 0.024(4) -0.009(4)
C6 0.052(5) 0.025(5) 0.047(5) 0.004(4) 0.011(4) -0.014(4)
C7 0.049(5) 0.040(5) 0.049(5) 0.003(4) 0.015(4) -0.014(4)
C8 0.030(4) 0.045(5) 0.035(5) 0.006(4) 0.005(4) -0.002(4)
C9 0.042(5) 0.030(4) 0.036(5) 0.005(4) 0.011(4) -0.001(4)
C10 0.033(4) 0.042(5) 0.040(5) -0.001(4) 0.001(4) -0.001(4)
C11 0.036(5) 0.035(5) 0.052(6) -0.001(4) 0.013(4) 0.003(4)
C12 0.049(5) 0.037(5) 0.046(5) 0.013(4) 0.006(4) -0.005(4)
C13 0.049(5) 0.026(5) 0.053(6) 0.004(4) -0.001(4) -0.002(4)
C14 0.046(5) 0.028(5) 0.054(5) 0.007(4) 0.009(4) 0.004(4)

loop_
_atom_type_symbol
_atom_type_description
_atom_type_scat_dispersion_real
_atom_type_scat_dispersion_imag
_atom_type_scat_source
Br Br -0.6763 1.2805 'International Tables Vol C Tables 4.2.6.8 and 6.1.1.4'
O O 0.0492 0.0322 'International Tables Vol C Tables 4.2.6.8 and 6.1.1.4'
N N 0.0311 0.0180 'International Tables Vol C Tables 4.2.6.8 and 6.1.1.4'
C C 0.0181 0.0091 'International Tables Vol C Tables 4.2.6.8 and 6.1.1.4'
H H 0.0000 0.0000 'International Tables Vol C Tables 4.2.6.8 and 6.1.1.4'

loop_
_geom_angle_atom_site_label_1
_geom_angle_atom_site_label_2
_geom_angle_atom_site_label_3
_geom_angle
C8 O1 H1 109.5
C10 N1 C5 127.4(6)
C10 N1 H1A 116.3
C5 N1 H1A 116.3
C2 C1 C6 123.0(7)
C2 C1 Br1 117.1(6)
C6 C1 Br1 119.9(6)
C3 C2 C1 118.3(7)
C3 C2 H2 120.9
C1 C2 H2 120.9
C2 C3 C4 120.9(7)
C2 C3 H3 119.6
C4 C3 H3 119.6
C3 C4 C5 120.4(7)
C3 C4 H4 119.8
C5 C4 H4 119.8
C4 C5 C6 120.3(7)
C4 C5 N1 120.9(7)
C6 C5 N1 118.7(7)
C1 C6 C5 117.0(7)
C1 C6 C7 123.8(7)
C5 C6 C7 119.2(7)
C6 C7 H7A 109.5
C6 C7 H7B 109.5
H7A C7 H7B 109.5
C6 C7 H7C 109.5
H7A C7 H7C 109.5
H7B C7 H7C 109.5
O2 C8 O1 121.0(7)
O2 C8 C9 125.0(7)
O1 C8 C9 113.9(7)
C14 C9 C10 118.6(6)
C14 C9 C8 120.3(7)
C10 C9 C8 121.1(7)
N1 C10 C11 121.2(7)
N1 C10 C9 119.3(7)
C11 C10 C9 119.5(7)
C12 C11 C10 119.9(7)
C12 C11 H11 120.1
C10 C11 H11 120.1
C11 C12 C13 122.0(7)
C11 C12 H12 119.0
C13 C12 H12 119.0
C14 C13 C12 118.4(7)
C14 C13 H13 120.8
C12 C13 H13 120.8
C13 C14 C9 121.6(7)
C13 C14 H14 119.2
C9 C14 H14 119.2

loop_
_geom_bond_atom_site_label_1
_geom_bond_atom_site_label_2
_geom_bond_distance
Br1 C1 1.906(7)
O1 C8 1.328(8)
O1 H1 0.8400
O2 C8 1.230(7)
N1 C10 1.384(8)
N1 C5 1.407(8)
N1 H1A 0.8800
C1 C2 1.379(9)
C1 C6 1.389(10)
C2 C3 1.374(10)
C2 H2 0.9500
C3 C4 1.374(9)
C3 H3 0.9500
C4 C5 1.384(9)
C4 H4 0.9500
C5 C6 1.404(9)
C6 C7 1.514(9)
C7 H7A 0.9800
C7 H7B 0.9800
C7 H7C 0.9800
C8 C9 1.473(9)
C9 C14 1.407(9)
C9 C10 1.417(9)
C10 C11 1.390(9)
C11 C12 1.375(8)
C11 H11 0.9500
C12 C13 1.393(9)
C12 H12 0.9500
C13 C14 1.371(9)
C13 H13 0.9500
C14 H14 0.9500

loop_
_geom_torsion_atom_site_label_1
_geom_torsion_atom_site_label_2
_geom_torsion_atom_site_label_3
_geom_torsion_atom_site_label_4
_geom_torsion
C6 C1 C2 C3 -2.0(12)
Br1 C1 C2 C3 177.8(5)
C1 C2 C3 C4 0.1(11)
C2 C3 C4 C5 2.2(11)
C3 C4 C5 C6 -2.6(10)
C3 C4 C5 N1 -177.3(6)
C10 N1 C5 C4 -46.5(10)
C10 N1 C5 C6 138.7(7)
C2 C1 C6 C5 1.5(11)
Br1 C1 C6 C5 -178.2(5)
C2 C1 C6 C7 -179.3(7)
Br1 C1 C6 C7 1.0(10)
C4 C5 C6 C1 0.8(10)
N1 C5 C6 C1 175.7(6)
C4 C5 C6 C7 -178.4(6)
N1 C5 C6 C7 -3.6(9)
O2 C8 C9 C14 -175.6(6)
O1 C8 C9 C14 3.2(9)
O2 C8 C9 C10 3.6(11)
O1 C8 C9 C10 -177.6(6)
C5 N1 C10 C11 -11.2(11)
C5 N1 C10 C9 169.8(7)
C14 C9 C10 N1 177.5(6)
C8 C9 C10 N1 -1.7(10)
C14 C9 C10 C11 -1.5(10)
C8 C9 C10 C11 179.4(7)
N1 C10 C11 C12 -177.8(6)
C9 C10 C11 C12 1.2(11)
C10 C11 C12 C13 -1.4(11)
C11 C12 C13 C14 1.8(11)
C12 C13 C14 C9 -2.2(10)
C10 C9 C14 C13 2.0(10)
C8 C9 C14 C13 -178.8(7)
